data_4129786
loop_
_publ_author_name
'Mo, Fanyang'
'Lim, Hee Nam'
'Dong, Guangbin'

_publ_section_title
;
 Bifunctional Ligand-Assisted Catalytic Ketone \a-Alkenylation with
 Internal Alkynes: Controlled Synthesis of Enones and Mechanistic Studies.
;
_journal_issue 49
_journal_name_full 'Journal of the American Chemical Society'
_journal_page_first 15518
_journal_page_last 15527
_journal_paper_doi 10.1021/jacs.5b10466
_journal_volume 137
_journal_year 2015
_chemical_formula_moiety 'C23 H26 N4 O4'
_chemical_formula_sum 'C23 H26 N4 O4'
_chemical_formula_weight 422.48
_space_group_IT_number 14
_space_group_name_Hall '-P 2ybc'
_space_group_name_H-M_alt 'P 1 21/c 1'
_symmetry_cell_setting monoclinic
_symmetry_space_group_name_H-M 'P 1 21/c 1'
_atom_sites_solution_hydrogens geom
_atom_sites_solution_primary direct
_atom_sites_solution_secondary difmap
_audit_creation_method SHELXL-97
_cell_angle_alpha 90.00
_cell_angle_beta 95.746(3)
_cell_angle_gamma 90.00
_cell_formula_units_Z 4
_cell_length_a 19.6930(12)
_cell_length_b 5.4137(4)
_cell_length_c 20.9598(13)
_cell_measurement_reflns_used 9770
_cell_measurement_temperature 223(2)
_cell_measurement_theta_max 26.8
_cell_measurement_theta_min 2.3
_cell_volume 2223.3(3)
_computing_cell_refinement 'Apex II release 2010, Bruker AXS, Inc.'
_computing_data_collection 'Apex II release 2010, Bruker AXS, Inc.'
_computing_data_reduction 'Apex II release 2010, Bruker AXS, Inc.'
_computing_molecular_graphics 'XP SHELXTL/PC, Siemens Analytical'
_computing_publication_material 'XL SHELXTL/PC, Siemens Analytical'
_computing_structure_refinement 'XL SHELXTL/PC, Siemens Analytical'
_computing_structure_solution
;

SIR97 - Altomare A., Burla M.C., Camalli M., Cascarano G.L., Giacovazzo C., 
Guagliardi A., Moliterni A.G.G., Polidori G.,Spagna R.
;
_diffrn_ambient_temperature 223(2)
_diffrn_measured_fraction_theta_full 0.999
_diffrn_measured_fraction_theta_max 0.999
_diffrn_measurement_device_type
;
Nonius Kappa CCD with a Bruker Apex II detector
;
_diffrn_radiation_monochromator graphite
_diffrn_radiation_source 'fine-focus sealed tube'
_diffrn_radiation_type MoK\a
_diffrn_radiation_wavelength 0.71073
_diffrn_reflns_av_R_equivalents 0.0550
_diffrn_reflns_av_sigmaI/netI 0.0321
_diffrn_reflns_limit_h_max 25
_diffrn_reflns_limit_h_min -25
_diffrn_reflns_limit_k_max 7
_diffrn_reflns_limit_k_min -7
_diffrn_reflns_limit_l_max 27
_diffrn_reflns_limit_l_min -27
_diffrn_reflns_number 52358
_diffrn_reflns_theta_full 27.50
_diffrn_reflns_theta_max 27.50
_diffrn_reflns_theta_min 1.95
_exptl_absorpt_coefficient_mu 0.088
_exptl_absorpt_correction_T_max 1.00
_exptl_absorpt_correction_T_min 0.868
_exptl_absorpt_correction_type multi-scan
_exptl_absorpt_process_details
;
SADABS. Apex II release 2010, Bruker AXS, Inc.
;
_exptl_crystal_colour red
_exptl_crystal_density_diffrn 1.262
_exptl_crystal_density_method 'not measured'
_exptl_crystal_description plates
_exptl_crystal_F_000 896
_exptl_crystal_size_max 0.50
_exptl_crystal_size_mid 0.17
_exptl_crystal_size_min 0.12
_refine_diff_density_max 0.582
_refine_diff_density_min -0.325
_refine_diff_density_rms 0.052
_refine_ls_extinction_method none
_refine_ls_goodness_of_fit_ref 1.153
_refine_ls_hydrogen_treatment mixed
_refine_ls_matrix_type full
_refine_ls_number_parameters 356
_refine_ls_number_reflns 5087
_refine_ls_number_restraints 82
_refine_ls_restrained_S_all 1.170
_refine_ls_R_factor_all 0.1185
_refine_ls_R_factor_gt 0.0696
_refine_ls_shift/su_max 0.000
_refine_ls_shift/su_mean 0.000
_refine_ls_structure_factor_coef Fsqd
_refine_ls_weighting_details 'calc w=1/[\s^2^(Fo^2^)+(0.0790P)^2^+1.4445P] where P=(Fo^2^+2Fc^2^)/3'
_refine_ls_weighting_scheme calc
_refine_ls_wR_factor_gt 0.1782
_refine_ls_wR_factor_ref 0.2202
_reflns_number_gt 3079
_reflns_number_total 5087
_reflns_threshold_expression >2sigma(I)
_cod_data_source_file ja5b10466_si_009.cif
_cod_data_source_block shelxl
_cod_depositor_comments
;
The following automatic conversions were performed:

data item '_symmetry_cell_setting' value 'Monoclinic' was changed to
'monoclinic' in accordance with the
/home/saulius/struct/COD-crude-data/automatic-downloads/DataCite-retrospective/ACS/depositions/lib/dictionaries/cif_core.dic
dictionary named 'cif_core.dic' version 2.4.2 last updated on
2011-04-26.

Automatic conversion script
Id: cif_fix_values 6909 2019-04-08 15:41:33Z antanas 
;
_cod_original_sg_symbol_H-M P21/c
_cod_database_code 4129786

loop_
_symmetry_equiv_pos_as_xyz
'x, y, z'
'-x, y+1/2, -z+1/2'
'-x, -y, -z'
'x, -y-1/2, z-1/2'

loop_
_atom_site_label
_atom_site_type_symbol
_atom_site_fract_x
_atom_site_fract_y
_atom_site_fract_z
_atom_site_U_iso_or_equiv
_atom_site_adp_type
_atom_site_occupancy
_atom_site_symmetry_multiplicity
_atom_site_calc_flag
_atom_site_refinement_flags
_atom_site_disorder_assembly
_atom_site_disorder_group
C1 C 0.28644(15) 0.7770(5) 0.68809(12) 0.0487(7) Uani 1 1 d . . .
C2 C 0.21393(15) 0.7127(6) 0.68389(14) 0.0549(7) Uani 1 1 d . . .
C3 C 0.1874(2) 0.8216(9) 0.7425(2) 0.0914(13) Uani 1 1 d . . .
H3A H 0.1868 0.6966 0.7763 0.110 Uiso 1 1 calc R . .
H3B H 0.1410 0.8846 0.7323 0.110 Uiso 1 1 calc R . .
C4 C 0.2354(2) 1.0290(10) 0.7642(2) 0.1019(15) Uani 1 1 d . . .
H4A H 0.2403 1.0415 0.8111 0.122 Uiso 1 1 calc R . .
H4B H 0.2181 1.1867 0.7463 0.122 Uiso 1 1 calc R . .
C5 C 0.30297(17) 0.9671(6) 0.74012(15) 0.0667(9) Uani 1 1 d . . .
H5A H 0.3347 0.8993 0.7747 0.080 Uiso 1 1 calc R . .
H5B H 0.3235 1.1144 0.7228 0.080 Uiso 1 1 calc R . .
C6 C 0.17655(16) 0.5979(7) 0.63625(17) 0.0655(9) Uani 1 1 d . A .
C7 C 0.10248(18) 0.5524(7) 0.6374(2) 0.0770(10) Uani 1 1 d D . .
C10 C -0.0371(3) 0.4720(13) 0.6371(4) 0.149(3) Uani 1 1 d D . .
C8 C 0.0560(3) 0.6208(12) 0.5868(4) 0.099(2) Uani 0.61 1 d PDU A 1
H8 H 0.0715 0.6980 0.5508 0.119 Uiso 0.61 1 calc PR A 1
C9 C -0.0129(4) 0.5777(16) 0.5883(5) 0.138(4) Uani 0.61 1 d PDU A 1
H9 H -0.0432 0.6260 0.5530 0.166 Uiso 0.61 1 calc PR A 1
C11 C 0.0087(4) 0.3943(12) 0.6922(4) 0.101(2) Uani 0.61 1 d PDU A 1
H11 H -0.0082 0.3170 0.7275 0.121 Uiso 0.61 1 calc PR A 1
C12 C 0.0780(3) 0.4375(10) 0.6911(3) 0.0772(18) Uani 0.61 1 d PDU A 1
H12 H 0.1087 0.3902 0.7262 0.093 Uiso 0.61 1 calc PR A 1
C8A C 0.0590(6) 0.738(2) 0.6180(5) 0.094(4) Uani 0.39 1 d PDU A 2
H8A H 0.0774 0.8877 0.6052 0.113 Uiso 0.39 1 calc PR A 2
C9A C -0.0108(6) 0.716(2) 0.6162(5) 0.104(4) Uani 0.39 1 d PDU A 2
H9A H -0.0403 0.8464 0.6026 0.124 Uiso 0.39 1 calc PR A 2
C11A C 0.0013(6) 0.306(3) 0.6543(5) 0.115(5) Uani 0.39 1 d PDU A 2
H11A H -0.0170 0.1557 0.6671 0.138 Uiso 0.39 1 calc PR A 2
C12A C 0.0716(7) 0.330(3) 0.6559(5) 0.128(5) Uani 0.39 1 d PDU A 2
H12A H 0.0996 0.1950 0.6695 0.154 Uiso 0.39 1 calc PR A 2
C13 C 0.20430(18) 0.5219(7) 0.57284(19) 0.0760(10) Uani 1 1 d . . .
H13A H 0.1691 0.5478 0.5370 0.091 Uiso 1 1 calc R A .
H13B H 0.2439 0.6242 0.5656 0.091 Uiso 1 1 calc R . .
C14 C 0.22438(19) 0.2589(7) 0.5760(2) 0.0856(12) Uani 1 1 d . A .
H14A H 0.1851 0.1591 0.5855 0.103 Uiso 1 1 calc R . .
H14B H 0.2606 0.2359 0.6112 0.103 Uiso 1 1 calc R . .
C15 C 0.2503(3) 0.1660(8) 0.51228(19) 0.0816(11) Uani 1 1 d . . .
C16 C 0.1872(5) 0.1439(19) 0.4652(4) 0.083(2) Uani 0.55 1 d PU A 1
H16A H 0.1673 0.3076 0.4560 0.100 Uiso 0.55 1 calc PR A 1
H16B H 0.1530 0.0408 0.4833 0.100 Uiso 0.55 1 calc PR A 1
C17 C 0.2077(6) 0.026(2) 0.4026(4) 0.100(3) Uani 0.55 1 d PU A 1
H17A H 0.2476 0.1095 0.3896 0.150 Uiso 0.55 1 calc PR A 1
H17B H 0.1703 0.0415 0.3691 0.150 Uiso 0.55 1 calc PR A 1
H17C H 0.2181 -0.1476 0.4100 0.150 Uiso 0.55 1 calc PR A 1
C16A C 0.2202(6) 0.183(2) 0.4402(6) 0.087(3) Uani 0.45 1 d PU A 2
H16C H 0.1993 0.3453 0.4317 0.104 Uiso 0.45 1 calc PR A 2
H16D H 0.2570 0.1635 0.4124 0.104 Uiso 0.45 1 calc PR A 2
C17A C 0.1698(8) -0.007(3) 0.4259(9) 0.126(5) Uani 0.45 1 d PU A 2
H17D H 0.1919 -0.1678 0.4285 0.189 Uiso 0.45 1 calc PR A 2
H17E H 0.1474 0.0171 0.3830 0.189 Uiso 0.45 1 calc PR A 2
H17F H 0.1362 0.0003 0.4567 0.189 Uiso 0.45 1 calc PR A 2
C18 C 0.44557(13) 0.6572(5) 0.63660(11) 0.0383(6) Uani 1 1 d . . .
C19 C 0.51434(13) 0.7369(4) 0.64698(11) 0.0390(6) Uani 1 1 d . . .
C20 C 0.56607(14) 0.6169(5) 0.61940(11) 0.0417(6) Uani 1 1 d . . .
H20 H 0.6114 0.6727 0.6269 0.050 Uiso 1 1 calc R . .
C21 C 0.55059(13) 0.4162(5) 0.58105(11) 0.0407(6) Uani 1 1 d . . .
C22 C 0.48355(14) 0.3322(5) 0.56869(11) 0.0435(6) Uani 1 1 d . . .
H22 H 0.4738 0.1950 0.5418 0.052 Uiso 1 1 calc R . .
C23 C 0.43243(13) 0.4495(5) 0.59563(11) 0.0423(6) Uani 1 1 d . . .
H23 H 0.3874 0.3921 0.5870 0.051 Uiso 1 1 calc R . .
N1 N 0.32915(11) 0.6766(4) 0.65321(10) 0.0459(5) Uani 1 1 d . . .
N2 N 0.39483(12) 0.7669(4) 0.66365(11) 0.0462(6) Uani 1 1 d . . .
N3 N 0.53467(13) 0.9437(4) 0.68837(10) 0.0479(6) Uani 1 1 d . . .
N4 N 0.60521(13) 0.2874(5) 0.55358(12) 0.0550(6) Uani 1 1 d . . .
O1 O 0.49061(11) 1.0616(4) 0.71300(9) 0.0554(5) Uani 1 1 d . . .
O2 O 0.59546(12) 0.9966(4) 0.69679(11) 0.0716(7) Uani 1 1 d . . .
O3 O 0.66297(12) 0.3664(5) 0.56405(14) 0.0858(8) Uani 1 1 d . . .
O4 O 0.59082(12) 0.1041(4) 0.52091(12) 0.0756(7) Uani 1 1 d . . .
H2N H 0.4050(15) 0.886(6) 0.6906(15) 0.059(9) Uiso 1 1 d . . .
H15A H 0.292(2) 0.273(8) 0.5004(19) 0.099(13) Uiso 1 1 d . . .
H15B H 0.267(2) -0.020(9) 0.517(2) 0.110(14) Uiso 1 1 d . . .
H10 H -0.089(3) 0.435(10) 0.637(2) 0.146(18) Uiso 1 1 d . . .

loop_
_atom_site_aniso_label
_atom_site_aniso_U_11
_atom_site_aniso_U_22
_atom_site_aniso_U_33
_atom_site_aniso_U_23
_atom_site_aniso_U_13
_atom_site_aniso_U_12
C1 0.0651(17) 0.0410(15) 0.0386(14) 0.0070(12) -0.0015(12) 0.0144(13)
C2 0.0589(17) 0.0493(17) 0.0572(17) 0.0130(14) 0.0093(14) 0.0163(14)
C3 0.094(3) 0.094(3) 0.091(3) -0.009(2) 0.032(2) 0.025(2)
C4 0.106(3) 0.111(4) 0.090(3) -0.033(3) 0.017(2) 0.026(3)
C5 0.080(2) 0.066(2) 0.0516(17) -0.0086(16) -0.0070(15) 0.0268(18)
C6 0.0549(18) 0.063(2) 0.079(2) 0.0063(18) 0.0104(16) 0.0028(15)
C7 0.0584(19) 0.070(2) 0.103(3) 0.009(2) 0.0107(19) 0.0018(18)
C10 0.064(3) 0.179(7) 0.203(7) 0.022(6) 0.011(4) -0.015(4)
C8 0.059(4) 0.127(6) 0.108(5) 0.013(5) -0.004(4) 0.007(4)
C9 0.081(5) 0.176(8) 0.156(7) 0.003(7) 0.002(5) 0.002(6)
C11 0.082(4) 0.102(5) 0.125(6) -0.005(5) 0.045(4) -0.014(4)
C12 0.068(4) 0.072(4) 0.096(4) 0.008(4) 0.029(3) 0.008(3)
C8A 0.075(6) 0.085(7) 0.123(8) 0.002(6) 0.011(6) 0.000(5)
C9A 0.076(6) 0.097(7) 0.137(8) 0.003(7) 0.007(6) 0.007(6)
C11A 0.084(7) 0.113(8) 0.146(9) 0.031(7) 0.004(7) -0.018(6)
C12A 0.093(7) 0.131(9) 0.160(10) 0.028(8) 0.003(7) 0.000(7)
C13 0.065(2) 0.072(2) 0.089(3) 0.027(2) -0.0037(18) -0.0022(18)
C14 0.072(2) 0.069(2) 0.115(3) 0.033(2) 0.007(2) -0.0091(19)
C15 0.112(3) 0.064(2) 0.068(2) -0.0056(19) 0.007(2) -0.003(2)
C16 0.084(5) 0.091(5) 0.074(5) -0.015(4) 0.004(4) 0.005(4)
C17 0.130(8) 0.108(7) 0.058(5) -0.012(5) -0.003(5) 0.001(6)
C16A 0.099(6) 0.073(5) 0.087(6) 0.007(5) 0.008(5) -0.007(5)
C17A 0.121(10) 0.123(10) 0.131(11) -0.024(9) -0.004(8) -0.027(9)
C18 0.0518(15) 0.0352(13) 0.0261(11) 0.0041(10) -0.0040(10) -0.0024(11)
C19 0.0570(15) 0.0310(12) 0.0272(11) 0.0014(10) -0.0046(10) -0.0060(11)
C20 0.0523(14) 0.0381(14) 0.0331(12) 0.0090(11) -0.0036(11) -0.0111(11)
C21 0.0550(15) 0.0351(13) 0.0321(12) 0.0042(10) 0.0051(11) -0.0016(11)
C22 0.0596(16) 0.0367(14) 0.0326(13) -0.0034(11) -0.0035(11) -0.0066(12)
C23 0.0489(14) 0.0401(14) 0.0362(13) -0.0021(11) -0.0033(11) -0.0070(12)
N1 0.0514(13) 0.0415(12) 0.0433(12) 0.0012(10) -0.0023(10) 0.0008(10)
N2 0.0558(14) 0.0402(13) 0.0410(12) -0.0070(10) -0.0031(10) 0.0001(11)
N3 0.0694(16) 0.0366(12) 0.0350(11) 0.0018(10) -0.0082(11) -0.0117(11)
N4 0.0628(16) 0.0483(14) 0.0548(14) -0.0003(12) 0.0108(12) -0.0043(12)
O1 0.0797(14) 0.0389(11) 0.0457(11) -0.0086(9) -0.0024(10) -0.0005(10)
O2 0.0715(15) 0.0658(15) 0.0741(15) -0.0203(12) -0.0093(11) -0.0224(12)
O3 0.0595(14) 0.0809(18) 0.121(2) -0.0273(16) 0.0267(13) -0.0146(13)
O4 0.0765(15) 0.0619(15) 0.0902(17) -0.0289(13) 0.0166(13) -0.0004(12)

loop_
_atom_type_symbol
_atom_type_description
_atom_type_scat_dispersion_real
_atom_type_scat_dispersion_imag
_atom_type_scat_source
C C 0.0033 0.0016 'International Tables Vol C Tables 4.2.6.8 and 6.1.1.4'
H H 0.0000 0.0000 'International Tables Vol C Tables 4.2.6.8 and 6.1.1.4'
N N 0.0061 0.0033 'International Tables Vol C Tables 4.2.6.8 and 6.1.1.4'
O O 0.0106 0.0060 'International Tables Vol C Tables 4.2.6.8 and 6.1.1.4'

loop_
_geom_angle_atom_site_label_1
_geom_angle_atom_site_label_2
_geom_angle_atom_site_label_3
_geom_angle
N1 C1 C2 123.6(3)
N1 C1 C5 126.2(3)
C2 C1 C5 110.1(3)
C6 C2 C1 128.2(3)
C6 C2 C3 125.8(3)
C1 C2 C3 105.9(3)
C2 C3 C4 106.3(3)
C2 C3 H3A 110.5
C4 C3 H3A 110.5
C2 C3 H3B 110.5
C4 C3 H3B 110.5
H3A C3 H3B 108.7
C3 C4 C5 106.3(3)
C3 C4 H4A 110.5
C5 C4 H4A 110.5
C3 C4 H4B 110.5
C5 C4 H4B 110.5
H4A C4 H4B 108.7
C4 C5 C1 105.0(3)
C4 C5 H5A 110.7
C1 C5 H5A 110.7
C4 C5 H5B 110.7
C1 C5 H5B 110.7
H5A C5 H5B 108.8
C2 C6 C7 122.4(3)
C2 C6 C13 123.6(3)
C7 C6 C13 113.8(3)
C8 C7 C12 118.5(5)
C8A C7 C12A 115.8(7)
C8A C7 C6 117.7(6)
C8 C7 C6 121.4(5)
C12 C7 C6 120.1(4)
C12A C7 C6 126.4(6)
C11A C10 C9 107.0(7)
C9 C10 C11 120.2(6)
C11A C10 C9A 121.2(8)
C11A C10 H10 117(3)
C9 C10 H10 121(3)
C11 C10 H10 119(3)
C9A C10 H10 122(3)
C9 C8 C7 121.1(8)
C9 C8 H8 119.5
C7 C8 H8 119.5
C10 C9 C8 121.9(9)
C10 C9 H9 119.0
C8 C9 H9 119.0
C12 C11 C10 118.1(7)
C12 C11 H11 120.9
C10 C11 H11 120.9
C11 C12 C7 120.2(6)
C11 C12 H12 119.9
C7 C12 H12 119.9
C7 C8A C9A 123.0(11)
C7 C8A H8A 118.5
C9A C8A H8A 118.5
C8A C9A C10 116.1(10)
C8A C9A H9A 122.0
C10 C9A H9A 122.0
C10 C11A C12A 122.3(13)
C10 C11A H11A 118.9
C12A C11A H11A 118.9
C11A C12A C7 121.6(12)
C11A C12A H12A 119.2
C7 C12A H12A 119.2
C14 C13 C6 109.5(3)
C14 C13 H13A 109.8
C6 C13 H13A 109.8
C14 C13 H13B 109.8
C6 C13 H13B 109.8
H13A C13 H13B 108.2
C13 C14 C15 112.4(3)
C13 C14 H14A 109.1
C15 C14 H14A 109.1
C13 C14 H14B 109.1
C15 C14 H14B 109.1
H14A C14 H14B 107.9
C16 C15 C14 105.5(5)
C14 C15 C16A 133.0(6)
C16 C15 H15A 120(2)
C14 C15 H15A 111(2)
C16A C15 H15A 88(2)
C16 C15 H15B 103(2)
C14 C15 H15B 110(2)
C16A C15 H15B 104(2)
H15A C15 H15B 107(3)
C15 C16 C17 108.6(8)
C15 C16 H16A 110.0
C17 C16 H16A 110.0
C15 C16 H16B 110.0
C17 C16 H16B 110.0
H16A C16 H16B 108.4
C17A C16A C15 110.1(11)
C17A C16A H16C 109.6
C15 C16A H16C 109.6
C17A C16A H16D 109.6
C15 C16A H16D 109.6
H16C C16A H16D 108.2
C16A C17A H17D 109.5
C16A C17A H17E 109.5
H17D C17A H17E 109.5
C16A C17A H17F 109.5
H17D C17A H17F 109.5
H17E C17A H17F 109.5
N2 C18 C19 122.9(2)
N2 C18 C23 120.6(2)
C19 C18 C23 116.5(2)
C20 C19 C18 121.7(2)
C20 C19 N3 116.3(2)
C18 C19 N3 122.0(2)
C21 C20 C19 119.3(2)
C21 C20 H20 120.4
C19 C20 H20 120.4
C20 C21 C22 121.3(2)
C20 C21 N4 119.0(2)
C22 C21 N4 119.7(2)
C23 C22 C21 119.8(2)
C23 C22 H22 120.1
C21 C22 H22 120.1
C22 C23 C18 121.5(2)
C22 C23 H23 119.3
C18 C23 H23 119.3
C1 N1 N2 114.6(2)
C18 N2 N1 120.3(2)
C18 N2 H2N 118(2)
N1 N2 H2N 121(2)
O2 N3 O1 122.5(2)
O2 N3 C19 118.3(2)
O1 N3 C19 119.2(2)
O3 N4 O4 123.2(3)
O3 N4 C21 118.5(2)
O4 N4 C21 118.3(2)

loop_
_geom_bond_atom_site_label_1
_geom_bond_atom_site_label_2
_geom_bond_distance
C1 N1 1.288(3)
C1 C2 1.464(4)
C1 C5 1.511(4)
C2 C6 1.333(5)
C2 C3 1.503(5)
C3 C4 1.508(6)
C3 H3A 0.9800
C3 H3B 0.9800
C4 C5 1.508(5)
C4 H4A 0.9800
C4 H4B 0.9800
C5 H5A 0.9800
C5 H5B 0.9800
C6 C7 1.482(5)
C6 C13 1.543(5)
C7 C8A 1.353(12)
C7 C8 1.380(8)
C7 C12 1.413(7)
C7 C12A 1.421(14)
C10 C11A 1.206(14)
C10 C9 1.305(11)
C10 C11 1.455(10)
C10 C9A 1.500(14)
C10 H10 1.05(6)
C8 C9 1.380(9)
C8 H8 0.9400
C9 H9 0.9400
C11 C12 1.387(8)
C11 H11 0.9400
C12 H12 0.9400
C8A C9A 1.378(10)
C8A H8A 0.9400
C9A H9A 0.9400
C11A C12A 1.388(10)
C11A H11A 0.9400
C12A H12A 0.9400
C13 C14 1.477(5)
C13 H13A 0.9800
C13 H13B 0.9800
C14 C15 1.560(6)
C14 H14A 0.9800
C14 H14B 0.9800
C15 C16 1.512(9)
C15 C16A 1.570(12)
C15 H15A 1.06(4)
C15 H15B 1.06(5)
C16 C17 1.548(12)
C16 H16A 0.9800
C16 H16B 0.9800
C17 H17A 0.9700
C17 H17B 0.9700
C17 H17C 0.9700
C16A C17A 1.441(17)
C16A H16C 0.9800
C16A H16D 0.9800
C17A H17D 0.9700
C17A H17E 0.9700
C17A H17F 0.9700
C18 N2 1.336(3)
C18 C19 1.417(3)
C18 C23 1.423(3)
C19 C20 1.383(4)
C19 N3 1.448(3)
C20 C21 1.368(3)
C20 H20 0.9400
C21 C22 1.396(4)
C21 N4 1.449(4)
C22 C23 1.360(4)
C22 H22 0.9400
C23 H23 0.9400
N1 N2 1.380(3)
N2 H2N 0.87(3)
N3 O2 1.226(3)
N3 O1 1.231(3)
N4 O3 1.214(3)
N4 O4 1.222(3)

loop_
_geom_hbond_atom_site_label_D
_geom_hbond_atom_site_label_H
_geom_hbond_atom_site_label_A
_geom_hbond_distance_DH
_geom_hbond_distance_HA
_geom_hbond_distance_DA
_geom_hbond_angle_DHA
N2 H2N O1 0.87(3) 1.95(3) 2.604(3) 131(3)

loop_
_geom_torsion_atom_site_label_1
_geom_torsion_atom_site_label_2
_geom_torsion_atom_site_label_3
_geom_torsion_atom_site_label_4
_geom_torsion
N1 C1 C2 C6 -18.5(5)
C5 C1 C2 C6 163.6(3)
N1 C1 C2 C3 166.1(3)
C5 C1 C2 C3 -11.8(3)
C6 C2 C3 C4 -152.5(4)
C1 C2 C3 C4 23.0(4)
C2 C3 C4 C5 -25.7(5)
C3 C4 C5 C1 18.1(4)
N1 C1 C5 C4 178.2(3)
C2 C1 C5 C4 -4.0(4)
C1 C2 C6 C7 -177.7(3)
C3 C2 C6 C7 -3.2(5)
C1 C2 C6 C13 -3.4(5)
C3 C2 C6 C13 171.1(3)
C2 C6 C7 C8A 83.5(6)
C13 C6 C7 C8A -91.3(5)
C2 C6 C7 C8 128.2(4)
C13 C6 C7 C8 -46.7(5)
C2 C6 C7 C12 -51.7(5)
C13 C6 C7 C12 133.5(4)
C2 C6 C7 C12A -97.8(6)
C13 C6 C7 C12A 87.4(6)
C8A C7 C8 C9 -83.7(10)
C12 C7 C8 C9 -0.2(3)
C12A C7 C8 C9 35.9(5)
C6 C7 C8 C9 180.0(4)
C11A C10 C9 C8 -41.0(6)
C11 C10 C9 C8 -0.3(3)
C9A C10 C9 C8 77.9(9)
C7 C8 C9 C10 0.2(2)
C11A C10 C11 C12 80.3(11)
C9 C10 C11 C12 0.4(3)
C9A C10 C11 C12 -39.3(5)
C10 C11 C12 C7 -0.4(3)
C8A C7 C12 C11 41.1(5)
C8 C7 C12 C11 0.3(4)
C12A C7 C12 C11 -67.9(10)
C6 C7 C12 C11 -179.8(4)
C8 C7 C8A C9A 72.6(9)
C12 C7 C8A C9A -40.8(4)
C12A C7 C8A C9A 0.3(3)
C6 C7 C8A C9A 179.1(4)
C7 C8A C9A C10 -0.1(2)
C11A C10 C9A C8A -0.1(3)
C9 C10 C9A C8A -78.1(9)
C11 C10 C9A C8A 40.0(4)
C9 C10 C11A C12A 39.9(5)
C11 C10 C11A C12A -77.3(9)
C9A C10 C11A C12A 0.0(4)
C10 C11A C12A C7 0.2(4)
C8A C7 C12A C11A -0.4(4)
C8 C7 C12A C11A -37.6(5)
C12 C7 C12A C11A 86.5(9)
C6 C7 C12A C11A -179.1(4)
C2 C6 C13 C14 97.7(4)
C7 C6 C13 C14 -87.6(4)
C6 C13 C14 C15 177.7(3)
C13 C14 C15 C16 -73.5(6)
C13 C14 C15 C16A -50.2(8)
C14 C15 C16 C17 -174.0(8)
C16A C15 C16 C17 37.1(9)
C16 C15 C16A C17A -38.4(11)
C14 C15 C16A C17A -81.3(13)
N2 C18 C19 C20 178.7(2)
C23 C18 C19 C20 -0.8(3)
N2 C18 C19 N3 0.4(4)
C23 C18 C19 N3 -179.1(2)
C18 C19 C20 C21 0.0(3)
N3 C19 C20 C21 178.4(2)
C19 C20 C21 C22 0.8(4)
C19 C20 C21 N4 -178.5(2)
C20 C21 C22 C23 -0.7(4)
N4 C21 C22 C23 178.5(2)
C21 C22 C23 C18 -0.2(4)
N2 C18 C23 C22 -178.6(2)
C19 C18 C23 C22 0.9(3)
C2 C1 N1 N2 178.7(2)
C5 C1 N1 N2 -3.7(4)
C19 C18 N2 N1 -178.1(2)
C23 C18 N2 N1 1.4(4)
C1 N1 N2 C18 171.5(2)
C20 C19 N3 O2 -0.8(3)
C18 C19 N3 O2 177.5(2)
C20 C19 N3 O1 178.2(2)
C18 C19 N3 O1 -3.5(3)
C20 C21 N4 O3 -2.1(4)
C22 C21 N4 O3 178.7(3)
C20 C21 N4 O4 177.9(2)
C22 C21 N4 O4 -1.3(4)
